data_7214802
loop_
_publ_author_name
'Zhang, Yu'
'Luo, Xiaobo'
'Yang, Zeli'
'Li, Gang'

_publ_section_title
;
 Metal--organic frameworks constructed from imidazole dicarboxylates
 bearing aromatic substituents at the 2-position
;
_journal_issue 21
_journal_name_full CrystEngComm
_journal_page_first 7382
_journal_paper_doi 10.1039/c2ce25912e
_journal_volume 14
_journal_year 2012
_chemical_formula_sum 'C11 H12 Mn N2 O8'
_chemical_formula_weight 355.17
_chemical_name_systematic
;
?
;
_space_group_IT_number 14
_symmetry_cell_setting monoclinic
_symmetry_space_group_name_Hall '-P 2ybc'
_symmetry_space_group_name_H-M 'P 1 21/c 1'
_atom_sites_solution_hydrogens geom
_atom_sites_solution_primary direct
_atom_sites_solution_secondary difmap
_audit_creation_method SHELXL-97
_cell_angle_alpha 90.00
_cell_angle_beta 98.878(3)
_cell_angle_gamma 90.00
_cell_formula_units_Z 4
_cell_length_a 8.9885(3)
_cell_length_b 18.7361(6)
_cell_length_c 7.8637(3)
_cell_measurement_reflns_used 3205
_cell_measurement_temperature 291(2)
_cell_measurement_theta_max 29.1579
_cell_measurement_theta_min 3.1545
_cell_volume 1308.45(8)
_computing_cell_refinement
;
CrysAlisPro, Oxford Diffraction Ltd.,
Version 1.171.34.40 (release 27-08-2010 CrysAlis171 .NET)
(compiled Aug 27 2010,11:50:40)
;
_computing_data_collection
;
CrysAlisPro, Oxford Diffraction Ltd.,
Version 1.171.34.40 (release 27-08-2010 CrysAlis171 .NET)
(compiled Aug 27 2010,11:50:40)
;
_computing_data_reduction
;
CrysAlisPro, Oxford Diffraction Ltd.,
Version 1.171.34.40 (release 27-08-2010 CrysAlis171 .NET)
(compiled Aug 27 2010,11:50:40)
;
_computing_molecular_graphics 'SHELXL-97 (Sheldrick, 1997)'
_computing_publication_material 'SHELXL-97 (Sheldrick, 1997)'
_computing_structure_refinement 'SHELXL-97 (Sheldrick, 1997)'
_computing_structure_solution 'SHELXS-97 (Sheldrick, 1990)'
_diffrn_ambient_temperature 291(2)
_diffrn_measured_fraction_theta_full 0.999
_diffrn_measured_fraction_theta_max 0.999
_diffrn_measurement_device_type 'Xcalibur, Eos, Gemini'
_diffrn_measurement_method '\w scans'
_diffrn_radiation_monochromator graphite
_diffrn_radiation_source 'fine-focus sealed tube'
_diffrn_radiation_type MoK\a
_diffrn_radiation_wavelength 0.71073
_diffrn_reflns_av_R_equivalents 0.0240
_diffrn_reflns_av_sigmaI/netI 0.0346
_diffrn_reflns_limit_h_max 10
_diffrn_reflns_limit_h_min -11
_diffrn_reflns_limit_k_max 23
_diffrn_reflns_limit_k_min -18
_diffrn_reflns_limit_l_max 9
_diffrn_reflns_limit_l_min -9
_diffrn_reflns_number 5788
_diffrn_reflns_theta_full 26.37
_diffrn_reflns_theta_max 26.37
_diffrn_reflns_theta_min 3.16
_exptl_absorpt_coefficient_mu 1.056
_exptl_absorpt_correction_T_max 0.8409
_exptl_absorpt_correction_T_min 0.8166
_exptl_absorpt_correction_type multi-scan
_exptl_absorpt_process_details
;
CrysAlisPro, Oxford Diffraction Ltd.,
Version 1.171.34.40 (release 27-08-2010 CrysAlis171 .NET)
(compiled Aug 27 2010,11:50:40)
Empirical absorption correction using spherical harmonics,
implemented in SCALE3 ABSPACK scaling algorithm.
;
_exptl_crystal_colour colorless
_exptl_crystal_density_diffrn 1.803
_exptl_crystal_density_method 'not measured'
_exptl_crystal_description prismatic
_exptl_crystal_F_000 724
_exptl_crystal_size_max 0.20
_exptl_crystal_size_mid 0.18
_exptl_crystal_size_min 0.17
_refine_diff_density_max 0.312
_refine_diff_density_min -0.445
_refine_diff_density_rms 0.060
_refine_ls_extinction_method none
_refine_ls_goodness_of_fit_ref 1.078
_refine_ls_hydrogen_treatment mixed
_refine_ls_matrix_type full
_refine_ls_number_parameters 220
_refine_ls_number_reflns 2670
_refine_ls_number_restraints 8
_refine_ls_restrained_S_all 1.079
_refine_ls_R_factor_all 0.0382
_refine_ls_R_factor_gt 0.0314
_refine_ls_shift/su_max 0.001
_refine_ls_shift/su_mean 0.000
_refine_ls_structure_factor_coef Fsqd
_refine_ls_weighting_details 'calc w=1/[\s^2^(Fo^2^)+(0.0316P)^2^+0.4743P] where P=(Fo^2^+2Fc^2^)/3'
_refine_ls_weighting_scheme calc
_refine_ls_wR_factor_gt 0.0727
_refine_ls_wR_factor_ref 0.0766
_reflns_number_gt 2329
_reflns_number_total 2670
_reflns_threshold_expression >2sigma(I)
_cod_data_source_file c2ce25912e.txt
_cod_data_source_block 201107b
_cod_depositor_comments
;
The following automatic conversions were performed:

'_symmetry_cell_setting' value 'Monoclinic' changed to 'monoclinic'
according to
/usr/data/users/saulius/automatic-downloads/retrospective/RSC/lib/dictionaries/cif_core.dic
dictionary named 'cif_core.dic' version 2.4.2 from 2011-04-26.

Automatic conversion script
Id: cif_fix_values 2281 2013-09-26 08:29:07Z andrius 
;
_cod_original_cell_volume 1308.46(8)
_cod_original_sg_symbol_H-M P2(1)/c
_cod_database_code 7214802

loop_
_symmetry_equiv_pos_as_xyz
'x, y, z'
'-x, y+1/2, -z+1/2'
'-x, -y, -z'
'x, -y-1/2, z-1/2'

loop_
_atom_site_label
_atom_site_type_symbol
_atom_site_fract_x
_atom_site_fract_y
_atom_site_fract_z
_atom_site_U_iso_or_equiv
_atom_site_adp_type
_atom_site_occupancy
_atom_site_symmetry_multiplicity
_atom_site_calc_flag
_atom_site_refinement_flags
Mn1 Mn 0.58625(4) 0.373459(16) 0.29313(4) 0.01870(11) Uani 1 1 d D
O1 O 0.7235(2) 0.05000(8) 0.30592(18) 0.0328(4) Uani 1 1 d .
O2 O 0.66732(18) 0.07500(8) 0.02872(17) 0.0269(4) Uani 1 1 d .
O3 O 0.50193(16) 0.31659(8) 0.05326(17) 0.0232(3) Uani 1 1 d .
O4 O 0.48887(16) 0.20700(8) -0.05756(17) 0.0226(3) Uani 1 1 d .
O5 O 1.3356(2) 0.39678(9) 0.8088(2) 0.0382(4) Uani 1 1 d .
H5 H 1.3832 0.3682 0.8751 0.057 Uiso 1 1 calc R
O6 O 0.6698(3) 0.45615(9) 0.1431(2) 0.0455(5) Uani 1 1 d D
O7 O 0.3570(2) 0.41744(10) 0.2816(2) 0.0349(4) Uani 1 1 d D
O8 O 1.0519(3) 0.42520(12) 0.0328(3) 0.0679(7) Uani 1 1 d D
N1 N 0.76276(18) 0.28820(9) 0.26480(19) 0.0178(4) Uani 1 1 d .
N2 N 0.86370(19) 0.18479(9) 0.35222(19) 0.0183(4) Uani 1 1 d .
H2 H 0.9219 0.1541 0.4105 0.022 Uiso 1 1 calc R
C1 C 1.0990(2) 0.25446(11) 0.5967(3) 0.0221(4) Uani 1 1 d .
H1 H 1.0909 0.2050 0.6001 0.026 Uiso 1 1 calc R
C2 C 1.2129(2) 0.28795(12) 0.7050(3) 0.0231(5) Uani 1 1 d .
H2A H 1.2811 0.2612 0.7802 0.028 Uiso 1 1 calc R
C3 C 1.2256(2) 0.36150(12) 0.7014(3) 0.0236(5) Uani 1 1 d .
C4 C 1.1254(3) 0.40151(12) 0.5852(3) 0.0280(5) Uani 1 1 d .
H4 H 1.1349 0.4509 0.5810 0.034 Uiso 1 1 calc R
C5 C 1.0122(2) 0.36708(12) 0.4767(3) 0.0237(5) Uani 1 1 d .
H5A H 0.9460 0.3936 0.3987 0.028 Uiso 1 1 calc R
C6 C 0.9957(2) 0.29323(11) 0.4822(2) 0.0175(4) Uani 1 1 d .
C7 C 0.8743(2) 0.25685(11) 0.3693(2) 0.0172(4) Uani 1 1 d .
C8 C 0.7074(2) 0.09275(11) 0.1824(2) 0.0200(4) Uani 1 1 d .
C9 C 0.7445(2) 0.16901(11) 0.2264(2) 0.0172(4) Uani 1 1 d .
C10 C 0.6832(2) 0.23380(10) 0.1729(2) 0.0162(4) Uani 1 1 d .
C11 C 0.5480(2) 0.25253(11) 0.0470(2) 0.0174(4) Uani 1 1 d .
H6A H 0.684(3) 0.4512(10) 0.0399(15) 0.026 Uiso 1 1 d D
H6B H 0.658(3) 0.5005(5) 0.157(2) 0.026 Uiso 1 1 d D
H8B H 1.1419(12) 0.4266(13) 0.076(3) 0.026 Uiso 1 1 d D
H8A H 0.998(2) 0.4556(11) 0.071(3) 0.026 Uiso 1 1 d D
H7B H 0.339(4) 0.4613(19) 0.264(4) 0.061(10) Uiso 1 1 d .
H7A H 0.324(4) 0.407(2) 0.375(3) 0.078(12) Uiso 1 1 d D

loop_
_atom_site_aniso_label
_atom_site_aniso_U_11
_atom_site_aniso_U_22
_atom_site_aniso_U_33
_atom_site_aniso_U_23
_atom_site_aniso_U_13
_atom_site_aniso_U_12
Mn1 0.02565(19) 0.01466(17) 0.01465(17) -0.00054(11) -0.00052(12) 0.00136(13)
O1 0.0586(11) 0.0193(8) 0.0184(7) 0.0033(6) -0.0008(7) -0.0061(8)
O2 0.0442(9) 0.0177(8) 0.0162(7) -0.0015(6) -0.0037(6) -0.0017(7)
O3 0.0282(8) 0.0183(8) 0.0201(7) -0.0035(6) -0.0061(6) 0.0063(7)
O4 0.0220(7) 0.0215(8) 0.0221(7) -0.0073(6) -0.0039(6) 0.0017(6)
O5 0.0385(10) 0.0238(9) 0.0427(10) -0.0008(7) -0.0240(8) -0.0036(8)
O6 0.0938(16) 0.0211(9) 0.0256(9) -0.0011(7) 0.0220(10) -0.0098(10)
O7 0.0393(10) 0.0258(10) 0.0406(10) 0.0070(8) 0.0094(8) 0.0110(8)
O8 0.0619(15) 0.0396(13) 0.0890(17) -0.0131(11) -0.0304(13) -0.0018(12)
N1 0.0185(8) 0.0178(9) 0.0163(8) -0.0011(6) 0.0006(7) 0.0001(7)
N2 0.0209(9) 0.0168(9) 0.0153(8) 0.0015(6) -0.0028(7) 0.0014(7)
C1 0.0244(11) 0.0170(10) 0.0234(10) -0.0018(8) -0.0007(8) 0.0028(9)
C2 0.0207(10) 0.0240(12) 0.0218(10) 0.0019(8) -0.0053(8) 0.0002(9)
C3 0.0199(11) 0.0254(12) 0.0230(11) -0.0020(8) -0.0042(9) -0.0023(9)
C4 0.0305(12) 0.0177(11) 0.0326(12) 0.0004(9) -0.0052(10) -0.0006(10)
C5 0.0209(11) 0.0248(12) 0.0225(11) 0.0026(8) -0.0059(9) 0.0023(9)
C6 0.0161(9) 0.0198(10) 0.0159(9) -0.0021(8) 0.0008(7) -0.0006(9)
C7 0.0187(10) 0.0182(10) 0.0143(9) -0.0032(7) 0.0015(8) 0.0011(8)
C8 0.0229(10) 0.0177(10) 0.0189(10) 0.0022(8) 0.0014(8) 0.0011(9)
C9 0.0184(10) 0.0193(11) 0.0134(9) -0.0003(7) 0.0004(7) -0.0015(9)
C10 0.0183(10) 0.0170(10) 0.0130(9) -0.0021(7) 0.0012(7) -0.0011(8)
C11 0.0184(10) 0.0200(10) 0.0138(9) -0.0008(8) 0.0025(8) 0.0006(9)

loop_
_atom_type_symbol
_atom_type_description
_atom_type_scat_dispersion_real
_atom_type_scat_dispersion_imag
_atom_type_scat_source
C C 0.0033 0.0016 'International Tables Vol C Tables 4.2.6.8 and 6.1.1.4'
H H 0.0000 0.0000 'International Tables Vol C Tables 4.2.6.8 and 6.1.1.4'
O O 0.0106 0.0060 'International Tables Vol C Tables 4.2.6.8 and 6.1.1.4'
Mn Mn 0.3368 0.7283 'International Tables Vol C Tables 4.2.6.8 and 6.1.1.4'
N N 0.0061 0.0033 'International Tables Vol C Tables 4.2.6.8 and 6.1.1.4'

loop_
_geom_angle_atom_site_label_1
_geom_angle_atom_site_label_2
_geom_angle_atom_site_label_3
_geom_angle
_geom_angle_site_symmetry_1
_geom_angle_site_symmetry_3
O2 Mn1 O6 92.83(6) 4_566 .
O2 Mn1 O4 87.51(6) 4_566 4_566
O6 Mn1 O4 176.60(7) . 4_566
O2 Mn1 O3 178.09(5) 4_566 .
O6 Mn1 O3 88.96(6) . .
O4 Mn1 O3 90.75(5) 4_566 .
O2 Mn1 O7 93.36(7) 4_566 .
O6 Mn1 O7 96.39(8) . .
O4 Mn1 O7 80.21(6) 4_566 .
O3 Mn1 O7 87.12(6) . .
O2 Mn1 N1 104.70(6) 4_566 .
O6 Mn1 N1 98.26(7) . .
O4 Mn1 N1 84.92(6) 4_566 .
O3 Mn1 N1 74.34(5) . .
O7 Mn1 N1 156.05(7) . .
C8 O2 Mn1 137.13(14) . 4_565
C11 O3 Mn1 114.81(11) . .
C11 O4 Mn1 131.66(13) . 4_565
C3 O5 H5 109.5 . .
Mn1 O6 H6A 124.3(13) . .
Mn1 O6 H6B 125.1(13) . .
H6A O6 H6B 105.6(17) . .
Mn1 O7 H7B 121(2) . .
Mn1 O7 H7A 109(2) . .
H7B O7 H7A 107(3) . .
H8B O8 H8A 114.6(19) . .
C7 N1 C10 106.09(17) . .
C7 N1 Mn1 135.74(13) . .
C10 N1 Mn1 104.78(12) . .
C7 N2 C9 108.68(16) . .
C7 N2 H2 125.7 . .
C9 N2 H2 125.7 . .
C2 C1 C6 121.3(2) . .
C2 C1 H1 119.4 . .
C6 C1 H1 119.4 . .
C1 C2 C3 119.79(19) . .
C1 C2 H2A 120.1 . .
C3 C2 H2A 120.1 . .
O5 C3 C2 121.52(19) . .
O5 C3 C4 118.4(2) . .
C2 C3 C4 120.06(19) . .
C5 C4 C3 119.5(2) . .
C5 C4 H4 120.3 . .
C3 C4 H4 120.3 . .
C4 C5 C6 121.04(19) . .
C4 C5 H5A 119.5 . .
C6 C5 H5A 119.5 . .
C5 C6 C1 118.32(18) . .
C5 C6 C7 121.08(18) . .
C1 C6 C7 120.59(19) . .
N1 C7 N2 110.03(17) . .
N1 C7 C6 126.07(19) . .
N2 C7 C6 123.86(18) . .
O1 C8 O2 124.2(2) . .
O1 C8 C9 115.95(17) . .
O2 C8 C9 119.85(17) . .
C10 C9 N2 105.19(17) . .
C10 C9 C8 135.23(18) . .
N2 C9 C8 119.55(17) . .
C9 C10 N1 109.94(16) . .
C9 C10 C11 131.41(18) . .
N1 C10 C11 118.54(17) . .
O4 C11 O3 124.30(18) . .
O4 C11 C10 119.97(18) . .
O3 C11 C10 115.72(16) . .

loop_
_geom_bond_atom_site_label_1
_geom_bond_atom_site_label_2
_geom_bond_distance
_geom_bond_site_symmetry_2
Mn1 O2 2.1164(14) 4_566
Mn1 O6 2.1516(17) .
Mn1 O4 2.1759(14) 4_566
Mn1 O3 2.1969(13) .
Mn1 O7 2.2081(18) .
Mn1 N1 2.2865(17) .
O1 C8 1.250(2) .
O2 C8 1.251(2) .
O2 Mn1 2.1164(14) 4_565
O3 C11 1.273(2) .
O4 C11 1.245(2) .
O4 Mn1 2.1759(14) 4_565
O5 C3 1.367(2) .
O5 H5 0.8200 .
O6 H6A 0.845(9) .
O6 H6B 0.847(9) .
O7 H7B 0.84(3) .
O7 H7A 0.854(18) .
O8 H8B 0.828(9) .
O8 H8A 0.833(9) .
N1 C7 1.331(2) .
N1 C10 1.383(2) .
N2 C7 1.359(3) .
N2 C9 1.374(2) .
N2 H2 0.8600 .
C1 C2 1.378(3) .
C1 C6 1.394(3) .
C1 H1 0.9300 .
C2 C3 1.383(3) .
C2 H2A 0.9300 .
C3 C4 1.397(3) .
C4 C5 1.383(3) .
C4 H4 0.9300 .
C5 C6 1.393(3) .
C5 H5A 0.9300 .
C6 C7 1.464(3) .
C8 C9 1.496(3) .
C9 C10 1.372(3) .
C10 C11 1.487(3) .

loop_
_geom_hbond_atom_site_label_D
_geom_hbond_atom_site_label_H
_geom_hbond_atom_site_label_A
_geom_hbond_distance_DH
_geom_hbond_distance_HA
_geom_hbond_distance_DA
_geom_hbond_angle_DHA
_geom_hbond_site_symmetry_A
O5 H5 O3 0.82 1.89 2.702(2) 169.8 1_656
N2 H2 O8 0.86 2.04 2.896(3) 174.8 4_566
O6 H6A O1 0.845(9) 1.928(10) 2.770(2) 174.0(18) 4_565
O6 H6B O5 0.847(9) 1.943(10) 2.783(2) 171(2) 3_766
O8 H8B O7 0.828(9) 2.327(13) 3.117(3) 160(2) 1_655
O8 H8A O8 0.833(9) 2.40(2) 2.974(5) 127(2) 3_765
O7 H7B O1 0.84(3) 1.81(3) 2.648(2) 169(3) 2_655

loop_
_geom_torsion_atom_site_label_1
_geom_torsion_atom_site_label_2
_geom_torsion_atom_site_label_3
_geom_torsion_atom_site_label_4
_geom_torsion
_geom_torsion_site_symmetry_1
O2 Mn1 O3 C11 -33.8(19) 4_566
O6 Mn1 O3 C11 125.13(15) .
O4 Mn1 O3 C11 -58.26(14) 4_566
O7 Mn1 O3 C11 -138.42(15) .
N1 Mn1 O3 C11 26.25(14) .
O2 Mn1 N1 C7 17.0(2) 4_566
O6 Mn1 N1 C7 112.1(2) .
O4 Mn1 N1 C7 -69.11(19) 4_566
O3 Mn1 N1 C7 -161.3(2) .
O7 Mn1 N1 C7 -120.8(2) .
O2 Mn1 N1 C10 149.92(11) 4_566
O6 Mn1 N1 C10 -114.95(12) .
O4 Mn1 N1 C10 63.83(12) 4_566
O3 Mn1 N1 C10 -28.37(12) .
O7 Mn1 N1 C10 12.2(2) .
C6 C1 C2 C3 0.3(3) .
C1 C2 C3 O5 178.9(2) .
C1 C2 C3 C4 -1.7(3) .
O5 C3 C4 C5 -179.3(2) .
C2 C3 C4 C5 1.3(3) .
C3 C4 C5 C6 0.5(3) .
C4 C5 C6 C1 -1.8(3) .
C4 C5 C6 C7 179.0(2) .
C2 C1 C6 C5 1.5(3) .
C2 C1 C6 C7 -179.38(18) .
C10 N1 C7 N2 -2.8(2) .
Mn1 N1 C7 N2 129.75(17) .
C10 N1 C7 C6 174.89(18) .
Mn1 N1 C7 C6 -52.6(3) .
C9 N2 C7 N1 2.7(2) .
C9 N2 C7 C6 -175.05(17) .
C5 C6 C7 N1 -6.4(3) .
C1 C6 C7 N1 174.50(18) .
C5 C6 C7 N2 171.0(2) .
C1 C6 C7 N2 -8.1(3) .
Mn1 O2 C8 O1 165.07(17) 4_565
Mn1 O2 C8 C9 -17.1(3) 4_565
C7 N2 C9 C10 -1.4(2) .
C7 N2 C9 C8 -179.71(17) .
O1 C8 C9 C10 -140.3(2) .
O2 C8 C9 C10 41.7(3) .
O1 C8 C9 N2 37.4(3) .
O2 C8 C9 N2 -140.6(2) .
N2 C9 C10 N1 -0.3(2) .
C8 C9 C10 N1 177.6(2) .
N2 C9 C10 C11 -176.42(19) .
C8 C9 C10 C11 1.5(4) .
C7 N1 C10 C9 1.9(2) .
Mn1 N1 C10 C9 -145.96(13) .
C7 N1 C10 C11 178.59(16) .
Mn1 N1 C10 C11 30.72(19) .
Mn1 O4 C11 O3 138.17(17) 4_565
Mn1 O4 C11 C10 -40.5(3) 4_565
Mn1 O3 C11 O4 163.24(15) .
Mn1 O3 C11 C10 -18.0(2) .
C9 C10 C11 O4 -16.1(3) .
N1 C10 C11 O4 168.04(17) .
C9 C10 C11 O3 165.0(2) .
N1 C10 C11 O3 -10.8(3) .
